data_4085357
loop_
_publ_author_name
'Arnold, Polly L.'
'Farnaby, Joy H.'
'Gardiner, Michael G.'
'Love, Jason B.'

_publ_section_title
;
 Uranium(III) Coordination Chemistry and Oxidation in a Flexible
 Small-Cavity Macrocycle
;
_journal_issue 11
_journal_name_full Organometallics
_journal_page_first 2114
_journal_paper_doi 10.1021/om5012193
_journal_volume 34
_journal_year 2015
_chemical_formula_moiety 'C46 H57 N2 O U'
_chemical_formula_sum 'C46 H57 N2 O U'
_chemical_formula_weight 891.97
_chemical_name_systematic
;
 ?
;
_space_group_IT_number 14
_symmetry_cell_setting monoclinic
_symmetry_space_group_name_Hall '-P 2ybc'
_symmetry_space_group_name_H-M 'P 1 21/c 1'
_atom_sites_solution_hydrogens geom
_atom_sites_solution_primary direct
_atom_sites_solution_secondary difmap
_audit_creation_method SHELXL-97
_cell_angle_alpha 90.000(5)
_cell_angle_beta 98.904(5)
_cell_angle_gamma 90.000(5)
_cell_formula_units_Z 4
_cell_length_a 17.472(5)
_cell_length_b 10.794(5)
_cell_length_c 20.589(5)
_cell_measurement_reflns_used 30666
_cell_measurement_temperature 120(2)
_cell_measurement_theta_max 30.9670
_cell_measurement_theta_min 3.3090
_cell_volume 3836(2)
_computing_cell_refinement
;
CrysAlisPro, Agilent Technologies,
Version 1.171.37.31 (release 14-01-2014 CrysAlis171 .NET)
(compiled Jan 14 2014,18:38:05)
;
_computing_data_collection
;
CrysAlisPro, Agilent Technologies,
Version 1.171.37.31 (release 14-01-2014 CrysAlis171 .NET)
(compiled Jan 14 2014,18:38:05)
;
_computing_data_reduction
;
CrysAlisPro, Agilent Technologies,
Version 1.171.37.31 (release 14-01-2014 CrysAlis171 .NET)
(compiled Jan 14 2014,18:38:05)
;
_computing_molecular_graphics ortep
_computing_publication_material mercury
_computing_structure_refinement 'SHELXL-97 (Sheldrick, 2008)'
_computing_structure_solution SIR-92
_diffrn_ambient_temperature 120(2)
_diffrn_measured_fraction_theta_full 0.998
_diffrn_measured_fraction_theta_max 0.934
_diffrn_measurement_device_type 'SuperNova, Dual, Cu at zero, Atlas'
_diffrn_measurement_method '\w scans'
_diffrn_radiation_monochromator graphite
_diffrn_radiation_source 'fine-focus sealed tube'
_diffrn_radiation_type MoK\a
_diffrn_radiation_wavelength 0.71073
_diffrn_reflns_av_R_equivalents 0.0553
_diffrn_reflns_av_sigmaI/netI 0.0381
_diffrn_reflns_limit_h_max 24
_diffrn_reflns_limit_h_min -24
_diffrn_reflns_limit_k_max 15
_diffrn_reflns_limit_k_min -14
_diffrn_reflns_limit_l_max 27
_diffrn_reflns_limit_l_min -29
_diffrn_reflns_number 85748
_diffrn_reflns_theta_full 25.00
_diffrn_reflns_theta_max 31.21
_diffrn_reflns_theta_min 3.02
_exptl_absorpt_coefficient_mu 4.268
_exptl_absorpt_correction_T_max 1.00000
_exptl_absorpt_correction_T_min 0.53026
_exptl_absorpt_correction_type gaussian
_exptl_absorpt_process_details
;
CrysAlisPro, Agilent Technologies,
Version 1.171.37.31 (release 14-01-2014 CrysAlis171 .NET)
(compiled Jan 14 2014,18:38:05)
Empirical absorption correction using spherical harmonics,
 implemented in SCALE3 ABSPACK scaling algorithm.
Empirical absorption correction using spherical harmonics,
 implemented in SCALE3 ABSPACK scaling algorithm.
;
_exptl_crystal_colour black
_exptl_crystal_density_diffrn 1.544
_exptl_crystal_density_method 'not measured'
_exptl_crystal_description block
_exptl_crystal_F_000 1788
_exptl_crystal_size_max 0.5549
_exptl_crystal_size_mid 0.2721
_exptl_crystal_size_min 0.1425
_refine_diff_density_max 0.922
_refine_diff_density_min -1.304
_refine_diff_density_rms 0.111
_refine_ls_extinction_method none
_refine_ls_goodness_of_fit_ref 1.088
_refine_ls_hydrogen_treatment mixed
_refine_ls_matrix_type full
_refine_ls_number_parameters 465
_refine_ls_number_reflns 11628
_refine_ls_number_restraints 0
_refine_ls_restrained_S_all 1.088
_refine_ls_R_factor_all 0.0372
_refine_ls_R_factor_gt 0.0286
_refine_ls_shift/su_max 0.005
_refine_ls_shift/su_mean 0.000
_refine_ls_structure_factor_coef Fsqd
_refine_ls_weighting_details 'calc w=1/[\s^2^(Fo^2^)+(0.0153P)^2^+3.0184P] where P=(Fo^2^+2Fc^2^)/3'
_refine_ls_weighting_scheme calc
_refine_ls_wR_factor_gt 0.0504
_refine_ls_wR_factor_ref 0.0527
_reflns_number_gt 10196
_reflns_number_total 11628
_reflns_threshold_expression >2\s(I)
_cod_data_source_file om5012193_si_001.cif
_cod_data_source_block po4010_refinalized
_cod_depositor_comments 'Adding full bibliography for 4085357--4085359.cif.'
_cod_original_sg_symbol_H-M 'P 21/c'
_cod_database_code 4085357

loop_
_symmetry_equiv_pos_as_xyz
'x, y, z'
'-x, y+1/2, -z+1/2'
'-x, -y, -z'
'x, -y-1/2, z-1/2'

loop_
_atom_site_label
_atom_site_type_symbol
_atom_site_fract_x
_atom_site_fract_y
_atom_site_fract_z
_atom_site_U_iso_or_equiv
_atom_site_adp_type
_atom_site_occupancy
_atom_site_symmetry_multiplicity
_atom_site_calc_flag
_atom_site_refinement_flags
C1 C 0.92102(14) -0.0792(2) 0.71018(10) 0.0128(4) Uani 1 1 d .
C2 C 0.94339(14) -0.0075(2) 0.66106(11) 0.0152(5) Uani 1 1 d .
H2 H 0.9907 -0.0131 0.6439 0.018 Uiso 1 1 calc R
C3 C 0.88196(14) 0.0760(2) 0.64134(10) 0.0144(5) Uani 1 1 d .
H3 H 0.8801 0.1376 0.6082 0.017 Uiso 1 1 calc R
C4 C 0.82533(14) 0.0515(2) 0.67917(10) 0.0119(4) Uani 1 1 d .
C5 C 0.74604(14) 0.1116(2) 0.67190(11) 0.0150(5) Uani 1 1 d .
C6 C 0.69483(16) 0.0582(3) 0.61049(11) 0.0239(6) Uani 1 1 d .
H6A H 0.6864 -0.0304 0.6170 0.036 Uiso 1 1 calc R
H6B H 0.7207 0.0698 0.5720 0.036 Uiso 1 1 calc R
H6C H 0.6448 0.1012 0.6035 0.036 Uiso 1 1 calc R
C7 C 0.75408(17) 0.2522(2) 0.66176(13) 0.0242(6) Uani 1 1 d .
H7A H 0.7027 0.2909 0.6565 0.036 Uiso 1 1 calc R
H7B H 0.7777 0.2671 0.6223 0.036 Uiso 1 1 calc R
H7C H 0.7869 0.2880 0.7001 0.036 Uiso 1 1 calc R
C8 C 0.71130(14) 0.0909(2) 0.73424(10) 0.0129(4) Uani 1 1 d .
C9 C 0.63947(14) 0.0368(2) 0.73490(11) 0.0155(5) Uani 1 1 d .
H9 H 0.6094 0.0110 0.6948 0.019 Uiso 1 1 calc R
C10 C 0.61093(14) 0.0198(2) 0.79394(12) 0.0170(5) Uani 1 1 d .
H10 H 0.5608 -0.0147 0.7936 0.020 Uiso 1 1 calc R
C11 C 0.65519(14) 0.0529(2) 0.85274(11) 0.0160(5) Uani 1 1 d .
H11 H 0.6358 0.0385 0.8927 0.019 Uiso 1 1 calc R
C12 C 0.72849(14) 0.1075(2) 0.85443(11) 0.0133(5) Uani 1 1 d .
C13 C 0.75468(14) 0.1277(2) 0.79459(11) 0.0133(4) Uani 1 1 d .
H13 H 0.8032 0.1675 0.7946 0.016 Uiso 1 1 calc R
C14 C 0.77701(15) 0.1370(2) 0.92102(11) 0.0175(5) Uani 1 1 d .
C15 C 0.73015(18) 0.2227(3) 0.95982(12) 0.0276(6) Uani 1 1 d .
H15A H 0.6835 0.1795 0.9686 0.041 Uiso 1 1 calc R
H15B H 0.7152 0.2976 0.9340 0.041 Uiso 1 1 calc R
H15C H 0.7619 0.2457 1.0016 0.041 Uiso 1 1 calc R
C16 C 0.85231(17) 0.2046(3) 0.91286(12) 0.0263(6) Uani 1 1 d .
H16A H 0.8803 0.2271 0.9562 0.039 Uiso 1 1 calc R
H16B H 0.8399 0.2798 0.8866 0.039 Uiso 1 1 calc R
H16C H 0.8848 0.1501 0.8905 0.039 Uiso 1 1 calc R
C17 C 0.79704(14) 0.0159(2) 0.95683(11) 0.0178(5) Uani 1 1 d .
C18 C 0.80717(18) -0.0042(3) 1.02387(12) 0.0311(7) Uani 1 1 d .
H18 H 0.7955 0.0519 1.0565 0.037 Uiso 1 1 calc R
C19 C 0.83833(18) -0.1247(3) 1.03458(12) 0.0295(7) Uani 1 1 d .
H19 H 0.8524 -0.1642 1.0759 0.035 Uiso 1 1 calc R
C20 C 0.84447(15) -0.1740(3) 0.97439(11) 0.0191(5) Uani 1 1 d .
C21 C 0.87849(14) -0.2994(3) 0.96285(11) 0.0185(5) Uani 1 1 d .
C22 C 0.83898(18) -0.4048(3) 0.99542(13) 0.0293(6) Uani 1 1 d .
H22A H 0.8454 -0.3910 1.0430 0.044 Uiso 1 1 calc R
H22B H 0.8627 -0.4841 0.9865 0.044 Uiso 1 1 calc R
H22C H 0.7837 -0.4066 0.9775 0.044 Uiso 1 1 calc R
C23 C 0.96498(16) -0.3012(3) 0.99467(12) 0.0267(6) Uani 1 1 d .
H23A H 0.9911 -0.2279 0.9806 0.040 Uiso 1 1 calc R
H23B H 0.9898 -0.3761 0.9808 0.040 Uiso 1 1 calc R
H23C H 0.9687 -0.3009 1.0427 0.040 Uiso 1 1 calc R
C24 C 0.87322(14) -0.3179(2) 0.88877(11) 0.0159(5) Uani 1 1 d .
C25 C 0.82023(14) -0.3970(2) 0.85178(12) 0.0172(5) Uani 1 1 d .
H25 H 0.7868 -0.4468 0.8731 0.021 Uiso 1 1 calc R
C26 C 0.81597(14) -0.4033(2) 0.78342(12) 0.0166(5) Uani 1 1 d .
H26 H 0.7796 -0.4572 0.7586 0.020 Uiso 1 1 calc R
C27 C 0.86463(14) -0.3311(2) 0.75176(11) 0.0146(5) Uani 1 1 d .
H27 H 0.8608 -0.3350 0.7053 0.018 Uiso 1 1 calc R
C28 C 0.91965(13) -0.2520(2) 0.78787(11) 0.0124(4) Uani 1 1 d .
C29 C 0.92206(14) -0.2467(2) 0.85551(11) 0.0140(5) Uani 1 1 d .
H29 H 0.9583 -0.1926 0.8803 0.017 Uiso 1 1 calc R
C30 C 0.97134(14) -0.1718(2) 0.75256(11) 0.0126(4) Uani 1 1 d .
C31 C 1.03203(14) -0.1016(2) 0.80153(12) 0.0188(5) Uani 1 1 d .
H31A H 1.0654 -0.0527 0.7772 0.028 Uiso 1 1 calc R
H31B H 1.0636 -0.1612 0.8299 0.028 Uiso 1 1 calc R
H31C H 1.0055 -0.0462 0.8286 0.028 Uiso 1 1 calc R
C32 C 1.01597(15) -0.2544(2) 0.70969(12) 0.0194(5) Uani 1 1 d .
H32A H 0.9790 -0.2971 0.6765 0.029 Uiso 1 1 calc R
H32B H 1.0467 -0.3157 0.7376 0.029 Uiso 1 1 calc R
H32C H 1.0505 -0.2027 0.6879 0.029 Uiso 1 1 calc R
C33 C 0.63148(13) -0.3620(2) 0.77479(11) 0.0130(4) Uani 1 1 d .
C34 C 0.61850(13) -0.4250(2) 0.71334(11) 0.0143(5) Uani 1 1 d .
C35 C 0.60277(14) -0.5515(2) 0.71396(11) 0.0165(5) Uani 1 1 d .
H35 H 0.5968 -0.5960 0.6737 0.020 Uiso 1 1 calc R
C36 C 0.59557(15) -0.6146(2) 0.77132(12) 0.0200(5) Uani 1 1 d .
H36 H 0.5901 -0.7021 0.7713 0.024 Uiso 1 1 calc R
C37 C 0.59647(14) -0.5470(2) 0.82855(12) 0.0173(5) Uani 1 1 d .
H37 H 0.5866 -0.5887 0.8671 0.021 Uiso 1 1 calc R
C38 C 0.61123(13) -0.4206(2) 0.83181(10) 0.0136(4) Uani 1 1 d .
C39 C 0.61657(15) -0.3565(2) 0.64745(11) 0.0174(5) Uani 1 1 d .
C40 C 0.58917(17) -0.4414(3) 0.58796(12) 0.0258(6) Uani 1 1 d .
H40A H 0.6276 -0.5067 0.5857 0.039 Uiso 1 1 calc R
H40B H 0.5831 -0.3923 0.5475 0.039 Uiso 1 1 calc R
H40C H 0.5394 -0.4790 0.5930 0.039 Uiso 1 1 calc R
C41 C 0.55729(15) -0.2501(2) 0.64460(12) 0.0208(5) Uani 1 1 d .
H41A H 0.5052 -0.2846 0.6433 0.031 Uiso 1 1 calc R
H41B H 0.5590 -0.2003 0.6050 0.031 Uiso 1 1 calc R
H41C H 0.5700 -0.1977 0.6836 0.031 Uiso 1 1 calc R
C42 C 0.69584(16) -0.3064(3) 0.63750(12) 0.0233(6) Uani 1 1 d .
H42A H 0.7131 -0.2440 0.6712 0.035 Uiso 1 1 calc R
H42B H 0.6919 -0.2686 0.5938 0.035 Uiso 1 1 calc R
H42C H 0.7333 -0.3746 0.6411 0.035 Uiso 1 1 calc R
C43 C 0.52145(16) -0.2707(3) 0.87106(13) 0.0263(6) Uani 1 1 d .
H43A H 0.5095 -0.2213 0.9082 0.039 Uiso 1 1 calc R
H43B H 0.4783 -0.3272 0.8563 0.039 Uiso 1 1 calc R
H43C H 0.5292 -0.2155 0.8349 0.039 Uiso 1 1 calc R
C44 C 0.59544(15) -0.3459(2) 0.89271(11) 0.0169(5) Uani 1 1 d .
C45 C 0.65932(16) -0.2543(3) 0.91942(12) 0.0243(6) Uani 1 1 d .
H45A H 0.6531 -0.2294 0.9641 0.036 Uiso 1 1 calc R
H45B H 0.6559 -0.1810 0.8910 0.036 Uiso 1 1 calc R
H45C H 0.7100 -0.2937 0.9203 0.036 Uiso 1 1 calc R
C46 C 0.5824(2) -0.4319(3) 0.94924(13) 0.0412(9) Uani 1 1 d .
H46A H 0.6291 -0.4813 0.9630 0.062 Uiso 1 1 calc R
H46B H 0.5386 -0.4871 0.9344 0.062 Uiso 1 1 calc R
H46C H 0.5710 -0.3821 0.9864 0.062 Uiso 1 1 calc R
N1 N 0.84775(11) -0.04494(17) 0.72295(9) 0.0117(4) Uani 1 1 d .
N2 N 0.81851(11) -0.0888(2) 0.92476(9) 0.0150(4) Uani 1 1 d .
O1 O 0.66283(10) -0.24700(15) 0.77864(7) 0.0143(3) Uani 1 1 d .
U1 U 0.772265(5) -0.138267(8) 0.806788(4) 0.01040(3) Uani 1 1 d .

loop_
_atom_site_aniso_label
_atom_site_aniso_U_11
_atom_site_aniso_U_22
_atom_site_aniso_U_33
_atom_site_aniso_U_23
_atom_site_aniso_U_13
_atom_site_aniso_U_12
C1 0.0138(12) 0.0108(11) 0.0143(10) -0.0026(8) 0.0040(8) 0.0012(9)
C2 0.0143(12) 0.0160(12) 0.0162(11) -0.0013(9) 0.0054(9) -0.0003(9)
C3 0.0190(13) 0.0124(11) 0.0117(10) 0.0008(8) 0.0025(9) -0.0006(10)
C4 0.0143(12) 0.0104(11) 0.0109(10) -0.0005(8) 0.0019(8) 0.0007(9)
C5 0.0174(13) 0.0150(12) 0.0134(10) 0.0018(8) 0.0047(9) 0.0048(9)
C6 0.0210(14) 0.0351(16) 0.0144(11) 0.0021(10) -0.0007(10) 0.0071(12)
C7 0.0308(16) 0.0186(13) 0.0262(13) 0.0089(10) 0.0141(11) 0.0101(12)
C8 0.0153(12) 0.0100(10) 0.0137(10) 0.0021(8) 0.0029(8) 0.0050(9)
C9 0.0155(12) 0.0129(11) 0.0171(11) 0.0013(9) -0.0006(9) 0.0024(9)
C10 0.0112(12) 0.0153(12) 0.0247(12) 0.0034(9) 0.0034(9) 0.0016(9)
C11 0.0158(13) 0.0143(12) 0.0197(11) 0.0009(9) 0.0078(9) 0.0033(9)
C12 0.0141(12) 0.0104(11) 0.0162(10) -0.0008(8) 0.0045(9) 0.0024(9)
C13 0.0119(11) 0.0121(11) 0.0167(10) 0.0012(8) 0.0044(8) 0.0008(9)
C14 0.0170(13) 0.0214(13) 0.0144(10) -0.0042(9) 0.0031(9) 0.0000(10)
C15 0.0372(18) 0.0277(15) 0.0191(12) -0.0071(11) 0.0083(11) 0.0059(13)
C16 0.0260(15) 0.0318(16) 0.0200(12) -0.0047(11) 0.0004(11) -0.0098(13)
C17 0.0145(12) 0.0254(14) 0.0142(11) -0.0002(9) 0.0043(9) 0.0021(10)
C18 0.0402(18) 0.0394(18) 0.0148(12) -0.0019(11) 0.0081(11) 0.0122(14)
C19 0.0405(18) 0.0404(18) 0.0082(10) 0.0059(11) 0.0060(11) 0.0112(14)
C20 0.0146(13) 0.0278(14) 0.0153(11) 0.0042(10) 0.0037(9) 0.0023(10)
C21 0.0139(12) 0.0268(14) 0.0149(11) 0.0090(10) 0.0021(9) 0.0005(11)
C22 0.0297(16) 0.0354(16) 0.0229(13) 0.0160(12) 0.0043(11) 0.0000(13)
C23 0.0187(14) 0.0401(17) 0.0202(12) 0.0055(12) -0.0005(10) 0.0070(13)
C24 0.0131(12) 0.0141(11) 0.0208(11) 0.0058(9) 0.0033(9) 0.0065(10)
C25 0.0144(12) 0.0129(12) 0.0254(12) 0.0072(9) 0.0060(9) 0.0028(9)
C26 0.0155(12) 0.0077(11) 0.0269(12) -0.0005(9) 0.0040(9) 0.0008(9)
C27 0.0140(12) 0.0109(11) 0.0193(11) -0.0002(8) 0.0039(9) 0.0047(9)
C28 0.0083(11) 0.0105(11) 0.0189(11) 0.0035(8) 0.0041(8) 0.0034(9)
C29 0.0106(12) 0.0135(11) 0.0173(11) 0.0032(9) 0.0000(9) 0.0024(9)
C30 0.0121(12) 0.0103(11) 0.0162(10) 0.0010(8) 0.0049(9) 0.0012(9)
C31 0.0145(13) 0.0202(13) 0.0213(12) 0.0040(10) 0.0015(9) -0.0035(10)
C32 0.0187(13) 0.0176(13) 0.0238(12) 0.0047(10) 0.0096(10) 0.0060(10)
C33 0.0095(11) 0.0123(11) 0.0171(10) 0.0001(9) 0.0016(8) 0.0014(9)
C34 0.0092(11) 0.0169(12) 0.0172(11) -0.0009(9) 0.0030(8) 0.0012(9)
C35 0.0128(12) 0.0161(12) 0.0211(11) -0.0049(9) 0.0040(9) 0.0026(9)
C36 0.0206(14) 0.0114(12) 0.0283(13) -0.0018(9) 0.0048(10) -0.0004(10)
C37 0.0154(13) 0.0159(12) 0.0210(11) 0.0032(9) 0.0039(9) -0.0005(10)
C38 0.0108(11) 0.0145(11) 0.0153(10) -0.0010(9) 0.0016(8) 0.0003(9)
C39 0.0175(13) 0.0199(12) 0.0147(10) -0.0012(9) 0.0015(9) -0.0010(10)
C40 0.0318(16) 0.0275(15) 0.0173(12) -0.0023(10) 0.0015(11) -0.0028(12)
C41 0.0183(14) 0.0230(14) 0.0199(12) 0.0024(10) -0.0007(10) 0.0022(11)
C42 0.0229(14) 0.0295(15) 0.0188(12) 0.0013(11) 0.0069(10) -0.0018(12)
C43 0.0169(14) 0.0346(16) 0.0280(13) -0.0091(12) 0.0051(11) 0.0034(12)
C44 0.0197(13) 0.0172(13) 0.0139(10) -0.0001(9) 0.0034(9) -0.0010(10)
C45 0.0231(15) 0.0276(15) 0.0211(12) -0.0071(11) 0.0002(10) -0.0013(12)
C46 0.079(3) 0.0276(17) 0.0209(13) 0.0011(12) 0.0206(15) -0.0051(17)
N1 0.0115(10) 0.0109(9) 0.0130(9) 0.0009(7) 0.0029(7) 0.0018(8)
N2 0.0106(10) 0.0217(10) 0.0127(9) 0.0016(8) 0.0015(7) -0.0003(9)
O1 0.0137(9) 0.0128(8) 0.0161(8) -0.0002(6) 0.0019(6) -0.0028(7)
U1 0.01001(4) 0.01093(4) 0.01036(4) 0.00088(3) 0.00192(3) -0.00040(3)

loop_
_atom_type_symbol
_atom_type_description
_atom_type_scat_dispersion_real
_atom_type_scat_dispersion_imag
_atom_type_scat_source
C C 0.0033 0.0016 'International Tables Vol C Tables 4.2.6.8 and 6.1.1.4'
H H 0.0000 0.0000 'International Tables Vol C Tables 4.2.6.8 and 6.1.1.4'
N N 0.0061 0.0033 'International Tables Vol C Tables 4.2.6.8 and 6.1.1.4'
O O 0.0106 0.0060 'International Tables Vol C Tables 4.2.6.8 and 6.1.1.4'
U U -9.6767 9.6646 'International Tables Vol C Tables 4.2.6.8 and 6.1.1.4'

loop_
_geom_angle_atom_site_label_1
_geom_angle_atom_site_label_2
_geom_angle_atom_site_label_3
_geom_angle
C2 C1 N1 111.2(2)
C2 C1 C30 126.0(2)
N1 C1 C30 122.25(19)
C1 C2 C3 106.3(2)
C1 C2 H2 126.9
C3 C2 H2 126.9
C4 C3 C2 107.2(2)
C4 C3 H3 126.4
C2 C3 H3 126.4
C3 C4 N1 110.8(2)
C3 C4 C5 126.0(2)
N1 C4 C5 123.0(2)
C4 C5 C8 109.39(18)
C4 C5 C7 109.5(2)
C8 C5 C7 108.44(19)
C4 C5 C6 109.00(19)
C8 C5 C6 112.4(2)
C7 C5 C6 108.1(2)
C5 C6 H6A 109.5
C5 C6 H6B 109.5
H6A C6 H6B 109.5
C5 C6 H6C 109.5
H6A C6 H6C 109.5
H6B C6 H6C 109.5
C5 C7 H7A 109.5
C5 C7 H7B 109.5
H7A C7 H7B 109.5
C5 C7 H7C 109.5
H7A C7 H7C 109.5
H7B C7 H7C 109.5
C9 C8 C13 118.3(2)
C9 C8 C5 123.4(2)
C13 C8 C5 118.2(2)
C9 C8 U1 84.24(14)
C13 C8 U1 72.08(13)
C5 C8 U1 112.63(14)
C8 C9 C10 120.7(2)
C8 C9 H9 119.7
C10 C9 H9 119.7
C11 C10 C9 120.2(2)
C11 C10 H10 119.9
C9 C10 H10 119.9
C10 C11 C12 121.0(2)
C10 C11 H11 119.5
C12 C11 H11 119.5
C13 C12 C11 117.7(2)
C13 C12 C14 123.1(2)
C11 C12 C14 119.1(2)
C13 C12 U1 73.23(13)
C11 C12 U1 84.08(14)
C14 C12 U1 110.26(15)
C12 C13 C8 121.9(2)
C12 C13 U1 79.25(13)
C8 C13 U1 80.33(14)
C12 C13 H13 119.0
C8 C13 H13 119.0
U1 C13 H13 111.4
C17 C14 C12 108.1(2)
C17 C14 C16 109.0(2)
C12 C14 C16 111.47(19)
C17 C14 C15 111.6(2)
C12 C14 C15 108.9(2)
C16 C14 C15 107.7(2)
C14 C15 H15A 109.5
C14 C15 H15B 109.5
H15A C15 H15B 109.5
C14 C15 H15C 109.5
H15A C15 H15C 109.5
H15B C15 H15C 109.5
C14 C16 H16A 109.5
C14 C16 H16B 109.5
H16A C16 H16B 109.5
C14 C16 H16C 109.5
H16A C16 H16C 109.5
H16B C16 H16C 109.5
C18 C17 N2 110.1(2)
C18 C17 C14 127.3(2)
N2 C17 C14 121.98(19)
C17 C18 C19 106.7(2)
C17 C18 H18 126.6
C19 C18 H18 126.6
C20 C19 C18 107.3(2)
C20 C19 H19 126.3
C18 C19 H19 126.3
C19 C20 N2 110.2(2)
C19 C20 C21 125.3(2)
N2 C20 C21 124.4(2)
C20 C21 C24 108.07(19)
C20 C21 C22 112.3(2)
C24 C21 C22 112.1(2)
C20 C21 C23 109.1(2)
C24 C21 C23 108.9(2)
C22 C21 C23 106.2(2)
C21 C22 H22A 109.5
C21 C22 H22B 109.5
H22A C22 H22B 109.5
C21 C22 H22C 109.5
H22A C22 H22C 109.5
H22B C22 H22C 109.5
C21 C23 H23A 109.5
C21 C23 H23B 109.5
H23A C23 H23B 109.5
C21 C23 H23C 109.5
H23A C23 H23C 109.5
H23B C23 H23C 109.5
C25 C24 C29 118.1(2)
C25 C24 C21 123.9(2)
C29 C24 C21 117.9(2)
C25 C24 U1 78.66(14)
C29 C24 U1 73.57(13)
C21 C24 U1 114.91(15)
C24 C25 C26 120.4(2)
C24 C25 U1 74.40(14)
C26 C25 U1 76.55(14)
C24 C25 H25 119.8
C26 C25 H25 119.8
U1 C25 H25 120.3
C27 C26 C25 120.3(2)
C27 C26 U1 74.41(14)
C25 C26 U1 76.65(14)
C27 C26 H26 119.9
C25 C26 H26 119.9
U1 C26 H26 120.1
C26 C27 C28 120.7(2)
C26 C27 U1 78.78(14)
C28 C27 U1 74.94(13)
C26 C27 H27 119.7
C28 C27 H27 119.7
U1 C27 H27 117.3
C29 C28 C27 117.8(2)
C29 C28 C30 122.0(2)
C27 C28 C30 120.1(2)
C29 C28 U1 74.96(13)
C27 C28 U1 77.43(13)
C30 C28 U1 115.18(14)
C28 C29 C24 122.7(2)
C28 C29 U1 77.52(13)
C24 C29 U1 78.79(14)
C28 C29 H29 118.6
C24 C29 H29 118.6
U1 C29 H29 115.4
C1 C30 C28 108.49(19)
C1 C30 C31 109.29(19)
C28 C30 C31 111.54(18)
C1 C30 C32 110.51(18)
C28 C30 C32 109.58(19)
C31 C30 C32 107.4(2)
C30 C31 H31A 109.5
C30 C31 H31B 109.5
H31A C31 H31B 109.5
C30 C31 H31C 109.5
H31A C31 H31C 109.5
H31B C31 H31C 109.5
C30 C32 H32A 109.5
C30 C32 H32B 109.5
H32A C32 H32B 109.5
C30 C32 H32C 109.5
H32A C32 H32C 109.5
H32B C32 H32C 109.5
O1 C33 C34 119.9(2)
O1 C33 C38 120.6(2)
C34 C33 C38 119.6(2)
C35 C34 C33 117.7(2)
C35 C34 C39 120.1(2)
C33 C34 C39 122.1(2)
C36 C35 C34 122.2(2)
C36 C35 H35 118.9
C34 C35 H35 118.9
C37 C36 C35 118.4(2)
C37 C36 H36 120.8
C35 C36 H36 120.8
C36 C37 C38 122.4(2)
C36 C37 H37 118.8
C38 C37 H37 118.8
C37 C38 C33 117.7(2)
C37 C38 C44 119.7(2)
C33 C38 C44 122.2(2)
C42 C39 C34 113.0(2)
C42 C39 C41 110.4(2)
C34 C39 C41 108.3(2)
C42 C39 C40 106.2(2)
C34 C39 C40 112.0(2)
C41 C39 C40 106.7(2)
C39 C40 H40A 109.5
C39 C40 H40B 109.5
H40A C40 H40B 109.5
C39 C40 H40C 109.5
H40A C40 H40C 109.5
H40B C40 H40C 109.5
C39 C41 H41A 109.5
C39 C41 H41B 109.5
H41A C41 H41B 109.5
C39 C41 H41C 109.5
H41A C41 H41C 109.5
H41B C41 H41C 109.5
C39 C42 H42A 109.5
C39 C42 H42B 109.5
H42A C42 H42B 109.5
C39 C42 H42C 109.5
H42A C42 H42C 109.5
H42B C42 H42C 109.5
C44 C43 H43A 109.5
C44 C43 H43B 109.5
H43A C43 H43B 109.5
C44 C43 H43C 109.5
H43A C43 H43C 109.5
H43B C43 H43C 109.5
C45 C44 C46 107.7(2)
C45 C44 C43 107.3(2)
C46 C44 C43 108.8(2)
C45 C44 C38 114.6(2)
C46 C44 C38 111.4(2)
C43 C44 C38 106.72(19)
C44 C45 H45A 109.5
C44 C45 H45B 109.5
H45A C45 H45B 109.5
C44 C45 H45C 109.5
H45A C45 H45C 109.5
H45B C45 H45C 109.5
C44 C46 H46A 109.5
C44 C46 H46B 109.5
H46A C46 H46B 109.5
C44 C46 H46C 109.5
H46A C46 H46C 109.5
H46B C46 H46C 109.5
C4 N1 C1 104.50(18)
C4 N1 U1 127.82(15)
C1 N1 U1 127.68(14)
C17 N2 C20 105.58(19)
C17 N2 U1 124.46(15)
C20 N2 U1 126.21(16)
C33 O1 U1 144.70(14)
O1 U1 N2 119.88(6)
O1 U1 N1 122.97(6)
N2 U1 N1 116.94(6)
O1 U1 C13 114.97(7)
N2 U1 C13 83.47(7)
N1 U1 C13 66.83(6)
O1 U1 C29 124.47(7)
N2 U1 C29 67.10(7)
N1 U1 C29 81.91(6)
C13 U1 C29 120.55(7)
O1 U1 C28 118.54(7)
N2 U1 C28 93.45(7)
N1 U1 C28 61.07(6)
C13 U1 C28 119.16(7)
C29 U1 C28 27.52(6)
O1 U1 C27 91.53(7)
N2 U1 C27 114.13(7)
N1 U1 C27 69.37(7)
C13 U1 C27 136.06(7)
C29 U1 C27 48.19(7)
C28 U1 C27 27.63(6)
O1 U1 C24 102.30(7)
N2 U1 C24 60.77(7)
N1 U1 C24 108.71(7)
C13 U1 C24 138.04(7)
C29 U1 C24 27.65(6)
C28 U1 C24 49.07(6)
C27 U1 C24 56.46(7)
O1 U1 C12 107.47(7)
N2 U1 C12 63.17(7)
N1 U1 C12 93.30(7)
C13 U1 C12 27.51(6)
C29 U1 C12 120.73(7)
C28 U1 C12 133.96(7)
C27 U1 C12 159.54(7)
C24 U1 C12 123.85(7)
O1 U1 C8 94.60(7)
N2 U1 C8 110.17(7)
N1 U1 C8 61.03(6)
C13 U1 C8 27.59(6)
C29 U1 C8 137.48(7)
C28 U1 C8 122.05(6)
C27 U1 C8 124.15(6)
C24 U1 C8 163.10(7)
C12 U1 C8 48.53(6)
O1 U1 C25 77.31(7)
N2 U1 C25 82.33(7)
N1 U1 C25 115.28(6)
C13 U1 C25 164.73(7)
C29 U1 C25 47.78(7)
C28 U1 C25 56.35(7)
C27 U1 C25 47.64(7)
C24 U1 C25 26.94(7)
C12 U1 C25 142.97(7)
C8 U1 C25 167.42(6)
O1 U1 C26 71.90(7)
N2 U1 C26 107.82(7)
N1 U1 C26 95.56(7)
C13 U1 C26 162.24(6)
C29 U1 C26 55.65(7)
C28 U1 C26 48.17(7)
C27 U1 C26 26.81(7)
C24 U1 C26 47.80(7)
C12 U1 C26 169.67(6)
C8 U1 C26 141.40(6)
C25 U1 C26 26.80(6)

loop_
_geom_bond_atom_site_label_1
_geom_bond_atom_site_label_2
_geom_bond_distance
C1 C2 1.377(3)
C1 N1 1.396(3)
C1 C30 1.515(3)
C2 C3 1.412(3)
C2 H2 0.9500
C3 C4 1.376(3)
C3 H3 0.9500
C4 N1 1.393(3)
C4 C5 1.516(3)
C5 C8 1.519(3)
C5 C7 1.541(3)
C5 C6 1.544(3)
C6 H6A 0.9800
C6 H6B 0.9800
C6 H6C 0.9800
C7 H7A 0.9800
C7 H7B 0.9800
C7 H7C 0.9800
C8 C9 1.387(3)
C8 C13 1.409(3)
C8 U1 2.999(2)
C9 C10 1.396(3)
C9 H9 0.9500
C10 C11 1.379(3)
C10 H10 0.9500
C11 C12 1.406(3)
C11 H11 0.9500
C12 C13 1.396(3)
C12 C14 1.529(3)
C12 U1 2.970(2)
C13 U1 2.894(3)
C13 H13 0.9500
C14 C17 1.515(4)
C14 C16 1.536(4)
C14 C15 1.539(3)
C15 H15A 0.9800
C15 H15B 0.9800
C15 H15C 0.9800
C16 H16A 0.9800
C16 H16B 0.9800
C16 H16C 0.9800
C17 C18 1.381(3)
C17 N2 1.390(3)
C18 C19 1.414(4)
C18 H18 0.9500
C19 C20 1.368(3)
C19 H19 0.9500
C20 N2 1.397(3)
C20 C21 1.512(4)
C21 C24 1.527(3)
C21 C22 1.538(4)
C21 C23 1.551(4)
C22 H22A 0.9800
C22 H22B 0.9800
C22 H22C 0.9800
C23 H23A 0.9800
C23 H23B 0.9800
C23 H23C 0.9800
C24 C25 1.395(4)
C24 C29 1.403(3)
C24 U1 2.966(2)
C25 C26 1.400(3)
C25 U1 3.020(3)
C25 H25 0.9500
C26 C27 1.388(3)
C26 U1 3.019(3)
C26 H26 0.9500
C27 C28 1.409(3)
C27 U1 2.964(2)
C27 H27 0.9500
C28 C29 1.388(3)
C28 C30 1.515(3)
C28 U1 2.933(2)
C29 U1 2.901(2)
C29 H29 0.9500
C30 C31 1.544(3)
C30 C32 1.547(3)
C31 H31A 0.9800
C31 H31B 0.9800
C31 H31C 0.9800
C32 H32A 0.9800
C32 H32B 0.9800
C32 H32C 0.9800
C33 O1 1.354(3)
C33 C34 1.424(3)
C33 C38 1.426(3)
C34 C35 1.392(3)
C34 C39 1.541(3)
C35 C36 1.386(3)
C35 H35 0.9500
C36 C37 1.384(3)
C36 H36 0.9500
C37 C38 1.389(3)
C37 H37 0.9500
C38 C44 1.551(3)
C39 C42 1.530(4)
C39 C41 1.542(4)
C39 C40 1.545(3)
C40 H40A 0.9800
C40 H40B 0.9800
C40 H40C 0.9800
C41 H41A 0.9800
C41 H41B 0.9800
C41 H41C 0.9800
C42 H42A 0.9800
C42 H42B 0.9800
C42 H42C 0.9800
C43 C44 1.533(4)
C43 H43A 0.9800
C43 H43B 0.9800
C43 H43C 0.9800
C44 C45 1.529(4)
C44 C46 1.533(4)
C45 H45A 0.9800
C45 H45B 0.9800
C45 H45C 0.9800
C46 H46A 0.9800
C46 H46B 0.9800
C46 H46C 0.9800
N1 U1 2.5375(19)
N2 U1 2.4960(19)
O1 U1 2.2420(17)

loop_
_geom_torsion_atom_site_label_1
_geom_torsion_atom_site_label_2
_geom_torsion_atom_site_label_3
_geom_torsion_atom_site_label_4
_geom_torsion
N1 C1 C2 C3 -0.2(3)
C30 C1 C2 C3 -172.2(2)
C1 C2 C3 C4 0.0(3)
C2 C3 C4 N1 0.1(3)
C2 C3 C4 C5 -175.1(2)
C3 C4 C5 C8 -162.5(2)
N1 C4 C5 C8 22.8(3)
C3 C4 C5 C7 -43.7(3)
N1 C4 C5 C7 141.6(2)
C3 C4 C5 C6 74.3(3)
N1 C4 C5 C6 -100.4(2)
C4 C5 C8 C9 -124.9(2)
C7 C5 C8 C9 115.7(3)
C6 C5 C8 C9 -3.7(3)
C4 C5 C8 C13 54.6(3)
C7 C5 C8 C13 -64.8(3)
C6 C5 C8 C13 175.8(2)
C4 C5 C8 U1 -26.5(2)
C7 C5 C8 U1 -145.92(16)
C6 C5 C8 U1 94.7(2)
C13 C8 C9 C10 0.3(3)
C5 C8 C9 C10 179.7(2)
U1 C8 C9 C10 66.3(2)
C8 C9 C10 C11 -2.3(4)
C9 C10 C11 C12 1.9(4)
C10 C11 C12 C13 0.3(3)
C10 C11 C12 C14 -177.1(2)
C10 C11 C12 U1 -67.2(2)
C11 C12 C13 C8 -2.4(3)
C14 C12 C13 C8 175.0(2)
U1 C12 C13 C8 71.4(2)
C11 C12 C13 U1 -73.7(2)
C14 C12 C13 U1 103.6(2)
C9 C8 C13 C12 2.1(3)
C5 C8 C13 C12 -177.4(2)
U1 C8 C13 C12 -70.8(2)
C9 C8 C13 U1 72.9(2)
C5 C8 C13 U1 -106.59(19)
C13 C12 C14 C17 -113.0(2)
C11 C12 C14 C17 64.3(3)
U1 C12 C14 C17 -30.3(2)
C13 C12 C14 C16 6.8(3)
C11 C12 C14 C16 -175.9(2)
U1 C12 C14 C16 89.5(2)
C13 C12 C14 C15 125.5(2)
C11 C12 C14 C15 -57.2(3)
U1 C12 C14 C15 -151.72(17)
C12 C14 C17 C18 -148.1(3)
C16 C14 C17 C18 90.5(3)
C15 C14 C17 C18 -28.3(4)
C12 C14 C17 N2 41.2(3)
C16 C14 C17 N2 -80.2(3)
C15 C14 C17 N2 161.0(2)
N2 C17 C18 C19 1.8(3)
C14 C17 C18 C19 -169.8(3)
C17 C18 C19 C20 -1.2(4)
C18 C19 C20 N2 0.2(3)
C18 C19 C20 C21 177.1(3)
C19 C20 C21 C24 179.4(3)
N2 C20 C21 C24 -4.2(3)
C19 C20 C21 C22 55.2(4)
N2 C20 C21 C22 -128.4(3)
C19 C20 C21 C23 -62.3(3)
N2 C20 C21 C23 114.1(3)
C20 C21 C24 C25 -105.9(3)
C22 C21 C24 C25 18.4(3)
C23 C21 C24 C25 135.7(3)
C20 C21 C24 C29 70.9(3)
C22 C21 C24 C29 -164.8(2)
C23 C21 C24 C29 -47.5(3)
C20 C21 C24 U1 -13.0(2)
C22 C21 C24 U1 111.3(2)
C23 C21 C24 U1 -131.35(19)
C29 C24 C25 C26 -0.6(3)
C21 C24 C25 C26 176.2(2)
U1 C24 C25 C26 63.7(2)
C29 C24 C25 U1 -64.3(2)
C21 C24 C25 U1 112.5(2)
C24 C25 C26 C27 0.2(4)
U1 C25 C26 C27 62.7(2)
C24 C25 C26 U1 -62.6(2)
C25 C26 C27 C28 0.9(4)
U1 C26 C27 C28 64.8(2)
C25 C26 C27 U1 -63.9(2)
C26 C27 C28 C29 -1.5(3)
U1 C27 C28 C29 65.26(19)
C26 C27 C28 C30 -178.8(2)
U1 C27 C28 C30 -112.0(2)
C26 C27 C28 U1 -66.8(2)
C27 C28 C29 C24 1.1(3)
C30 C28 C29 C24 178.3(2)
U1 C28 C29 C24 67.7(2)
C27 C28 C29 U1 -66.62(19)
C30 C28 C29 U1 110.6(2)
C25 C24 C29 C28 0.0(4)
C21 C24 C29 C28 -177.0(2)
U1 C24 C29 C28 -67.1(2)
C25 C24 C29 U1 67.1(2)
C21 C24 C29 U1 -109.9(2)
C2 C1 C30 C28 -166.1(2)
N1 C1 C30 C28 22.6(3)
C2 C1 C30 C31 72.1(3)
N1 C1 C30 C31 -99.2(2)
C2 C1 C30 C32 -46.0(3)
N1 C1 C30 C32 142.8(2)
C29 C28 C30 C1 -112.5(2)
C27 C28 C30 C1 64.7(3)
U1 C28 C30 C1 -25.0(2)
C29 C28 C30 C31 8.0(3)
C27 C28 C30 C31 -174.9(2)
U1 C28 C30 C31 95.44(19)
C29 C28 C30 C32 126.8(2)
C27 C28 C30 C32 -56.0(3)
U1 C28 C30 C32 -145.73(15)
O1 C33 C34 C35 166.0(2)
C38 C33 C34 C35 -14.1(3)
O1 C33 C34 C39 -17.8(3)
C38 C33 C34 C39 162.2(2)
C33 C34 C35 C36 3.4(4)
C39 C34 C35 C36 -172.9(2)
C34 C35 C36 C37 6.5(4)
C35 C36 C37 C38 -5.9(4)
C36 C37 C38 C33 -4.6(4)
C36 C37 C38 C44 167.9(2)
O1 C33 C38 C37 -165.4(2)
C34 C33 C38 C37 14.7(3)
O1 C33 C38 C44 22.4(3)
C34 C33 C38 C44 -157.6(2)
C35 C34 C39 C42 -114.9(3)
C33 C34 C39 C42 68.9(3)
C35 C34 C39 C41 122.4(2)
C33 C34 C39 C41 -53.7(3)
C35 C34 C39 C40 5.0(3)
C33 C34 C39 C40 -171.2(2)
C37 C38 C44 C45 135.9(2)
C33 C38 C44 C45 -52.1(3)
C37 C38 C44 C46 13.2(3)
C33 C38 C44 C46 -174.7(2)
C37 C38 C44 C43 -105.5(3)
C33 C38 C44 C43 66.6(3)
C3 C4 N1 C1 -0.2(2)
C5 C4 N1 C1 175.2(2)
C3 C4 N1 U1 -179.95(14)
C5 C4 N1 U1 -4.5(3)
C2 C1 N1 C4 0.2(2)
C30 C1 N1 C4 172.6(2)
C2 C1 N1 U1 179.96(15)
C30 C1 N1 U1 -7.6(3)
C18 C17 N2 C20 -1.6(3)
C14 C17 N2 C20 170.5(2)
C18 C17 N2 U1 157.64(19)
C14 C17 N2 U1 -30.2(3)
C19 C20 N2 C17 0.8(3)
C21 C20 N2 C17 -176.0(2)
C19 C20 N2 U1 -157.96(19)
C21 C20 N2 U1 25.2(3)
C34 C33 O1 U1 -99.9(3)
C38 C33 O1 U1 80.2(3)
C33 O1 U1 N2 -80.1(2)
C33 O1 U1 N1 105.3(2)
C33 O1 U1 C13 -177.1(2)
C33 O1 U1 C29 1.3(3)
C33 O1 U1 C28 33.0(3)
C33 O1 U1 C27 39.1(2)
C33 O1 U1 C24 -16.9(2)
C33 O1 U1 C12 -148.7(2)
C33 O1 U1 C8 163.5(2)
C33 O1 U1 C25 -6.7(2)
C33 O1 U1 C26 20.5(2)
C17 N2 U1 O1 -88.8(2)
C20 N2 U1 O1 66.2(2)
C17 N2 U1 N1 86.2(2)
C20 N2 U1 N1 -118.86(19)
C17 N2 U1 C13 26.33(19)
C20 N2 U1 C13 -178.7(2)
C17 N2 U1 C29 153.5(2)
C20 N2 U1 C29 -51.56(19)
C17 N2 U1 C28 145.30(19)
C20 N2 U1 C28 -59.72(19)
C17 N2 U1 C27 164.31(18)
C20 N2 U1 C27 -40.7(2)
C17 N2 U1 C24 -176.5(2)
C20 N2 U1 C24 -21.51(18)
C17 N2 U1 C12 6.81(18)
C20 N2 U1 C12 161.8(2)
C17 N2 U1 C8 19.3(2)
C20 N2 U1 C8 174.23(18)
C17 N2 U1 C25 -159.3(2)
C20 N2 U1 C25 -4.34(19)
C17 N2 U1 C26 -167.73(18)
C20 N2 U1 C26 -12.7(2)
C4 N1 U1 O1 67.54(19)
C1 N1 U1 O1 -112.13(18)
C4 N1 U1 N2 -107.22(18)
C1 N1 U1 N2 73.10(19)
C4 N1 U1 C13 -38.09(17)
C1 N1 U1 C13 142.23(19)
C4 N1 U1 C29 -166.36(18)
C1 N1 U1 C29 13.97(17)
C4 N1 U1 C28 174.5(2)
C1 N1 U1 C28 -5.14(16)
C4 N1 U1 C27 145.40(19)
C1 N1 U1 C27 -34.27(17)
C4 N1 U1 C24 -173.26(17)
C1 N1 U1 C24 7.07(19)
C4 N1 U1 C12 -45.77(18)
C1 N1 U1 C12 134.55(18)
C4 N1 U1 C8 -7.98(16)
C1 N1 U1 C8 172.3(2)
C4 N1 U1 C25 158.50(17)
C1 N1 U1 C25 -21.18(19)
C4 N1 U1 C26 139.55(18)
C1 N1 U1 C26 -40.13(18)
C12 C13 U1 O1 79.80(15)
C8 C13 U1 O1 -45.56(15)
C12 C13 U1 N2 -40.19(14)
C8 C13 U1 N2 -165.55(14)
C12 C13 U1 N1 -163.22(16)
C8 C13 U1 N1 71.43(14)
C12 C13 U1 C29 -98.71(15)
C8 C13 U1 C29 135.94(13)
C12 C13 U1 C28 -130.51(14)
C8 C13 U1 C28 104.14(14)
C12 C13 U1 C27 -158.50(13)
C8 C13 U1 C27 76.15(16)
C12 C13 U1 C24 -70.60(17)
C8 C13 U1 C24 164.04(13)
C8 C13 U1 C12 -125.4(2)
C12 C13 U1 C8 125.4(2)
C12 C13 U1 C25 -61.9(3)
C8 C13 U1 C25 172.7(2)
C12 C13 U1 C26 -170.92(19)
C8 C13 U1 C26 63.7(3)
C28 C29 U1 O1 86.37(14)
C24 C29 U1 O1 -41.11(16)
C28 C29 U1 N2 -162.16(16)
C24 C29 U1 N2 70.36(14)
C28 C29 U1 N1 -38.32(14)
C24 C29 U1 N1 -165.80(15)
C28 C29 U1 C13 -95.27(14)
C24 C29 U1 C13 137.25(14)
C24 C29 U1 C28 -127.5(2)
C28 C29 U1 C27 31.17(13)
C24 C29 U1 C27 -96.31(16)
C28 C29 U1 C24 127.5(2)
C28 C29 U1 C12 -127.36(14)
C24 C29 U1 C12 105.16(15)
C28 C29 U1 C8 -66.81(17)
C24 C29 U1 C8 165.71(13)
C28 C29 U1 C25 97.03(16)
C24 C29 U1 C25 -30.45(13)
C28 C29 U1 C26 64.13(14)
C24 C29 U1 C26 -63.35(14)
C29 C28 U1 O1 -110.51(14)
C27 C28 U1 O1 13.21(15)
C30 C28 U1 O1 130.79(15)
C29 C28 U1 N2 16.43(14)
C27 C28 U1 N2 140.15(13)
C30 C28 U1 N2 -102.27(16)
C29 C28 U1 N1 135.46(16)
C27 C28 U1 N1 -100.82(14)
C30 C28 U1 N1 16.76(14)
C29 C28 U1 C13 100.87(14)
C27 C28 U1 C13 -135.40(13)
C30 C28 U1 C13 -17.82(18)
C27 C28 U1 C29 123.7(2)
C30 C28 U1 C29 -118.7(2)
C29 C28 U1 C27 -123.7(2)
C30 C28 U1 C27 117.6(2)
C29 C28 U1 C24 -29.17(13)
C27 C28 U1 C24 94.56(15)
C30 C28 U1 C24 -147.86(19)
C29 C28 U1 C12 71.66(16)
C27 C28 U1 C12 -164.61(12)
C30 C28 U1 C12 -47.03(18)
C29 C28 U1 C8 132.87(13)
C27 C28 U1 C8 -103.41(14)
C30 C28 U1 C8 14.17(18)
C29 C28 U1 C25 -62.00(14)
C27 C28 U1 C25 61.73(14)
C30 C28 U1 C25 179.31(18)
C29 C28 U1 C26 -94.52(15)
C27 C28 U1 C26 29.20(13)
C30 C28 U1 C26 146.79(19)
C26 C27 U1 O1 -42.13(14)
C28 C27 U1 O1 -168.41(13)
C26 C27 U1 N2 81.79(15)
C28 C27 U1 N2 -44.49(15)
C26 C27 U1 N1 -167.00(16)
C28 C27 U1 N1 66.72(13)
C26 C27 U1 C13 -171.64(13)
C28 C27 U1 C13 62.08(16)
C26 C27 U1 C29 95.24(16)
C28 C27 U1 C29 -31.04(12)
C26 C27 U1 C28 126.3(2)
C26 C27 U1 C24 61.65(14)
C28 C27 U1 C24 -64.64(13)
C26 C27 U1 C12 159.40(17)
C28 C27 U1 C12 33.1(2)
C26 C27 U1 C8 -138.73(14)
C28 C27 U1 C8 94.99(14)
C26 C27 U1 C25 29.10(13)
C28 C27 U1 C25 -97.18(15)
C28 C27 U1 C26 -126.3(2)
C25 C24 U1 O1 22.25(15)
C29 C24 U1 O1 146.30(14)
C21 C24 U1 O1 -100.03(17)
C25 C24 U1 N2 139.78(16)
C29 C24 U1 N2 -96.16(15)
C21 C24 U1 N2 17.50(16)
C25 C24 U1 N1 -109.20(14)
C29 C24 U1 N1 14.85(15)
C21 C24 U1 N1 128.52(17)
C25 C24 U1 C13 174.97(13)
C29 C24 U1 C13 -60.98(17)
C21 C24 U1 C13 52.7(2)
C25 C24 U1 C29 -124.1(2)
C21 C24 U1 C29 113.7(2)
C25 C24 U1 C28 -95.02(16)
C29 C24 U1 C28 29.04(13)
C21 C24 U1 C28 142.7(2)
C25 C24 U1 C27 -61.33(14)
C29 C24 U1 C27 62.73(14)
C21 C24 U1 C27 176.4(2)
C25 C24 U1 C12 143.32(14)
C29 C24 U1 C12 -92.62(15)
C21 C24 U1 C12 21.0(2)
C25 C24 U1 C8 -159.06(19)
C29 C24 U1 C8 -35.0(3)
C21 C24 U1 C8 78.7(3)
C29 C24 U1 C25 124.1(2)
C21 C24 U1 C25 -122.3(2)
C25 C24 U1 C26 -28.93(13)
C29 C24 U1 C26 95.13(16)
C21 C24 U1 C26 -151.2(2)
C13 C12 U1 O1 -110.72(14)
C11 C12 U1 O1 10.61(14)
C14 C12 U1 O1 129.47(15)
C13 C12 U1 N2 134.06(16)
C11 C12 U1 N2 -104.61(14)
C14 C12 U1 N2 14.25(14)
C13 C12 U1 N1 15.42(14)
C11 C12 U1 N1 136.74(13)
C14 C12 U1 N1 -104.40(16)
C11 C12 U1 C13 121.3(2)
C14 C12 U1 C13 -119.8(2)
C13 C12 U1 C29 97.97(15)
C11 C12 U1 C29 -140.71(13)
C14 C12 U1 C29 -21.85(18)
C13 C12 U1 C28 67.28(16)
C11 C12 U1 C28 -171.39(12)
C14 C12 U1 C28 -52.53(18)
C13 C12 U1 C27 46.7(2)
C11 C12 U1 C27 167.99(16)
C14 C12 U1 C27 -73.1(2)
C13 C12 U1 C24 130.60(14)
C11 C12 U1 C24 -108.08(14)
C14 C12 U1 C24 10.78(18)
C13 C12 U1 C8 -30.27(13)
C11 C12 U1 C8 91.05(15)
C14 C12 U1 C8 -150.09(19)
C13 C12 U1 C25 157.30(14)
C11 C12 U1 C25 -81.37(17)
C14 C12 U1 C25 37.5(2)
C13 C12 U1 C26 164.4(3)
C11 C12 U1 C26 -74.2(4)
C14 C12 U1 C26 44.6(4)
C9 C8 U1 O1 17.23(14)
C13 C8 U1 O1 139.51(14)
C5 C8 U1 O1 -106.69(16)
C9 C8 U1 N2 -106.96(14)
C13 C8 U1 N2 15.31(15)
C5 C8 U1 N2 129.12(16)
C9 C8 U1 N1 142.66(15)
C13 C8 U1 N1 -95.07(14)
C5 C8 U1 N1 18.73(15)
C9 C8 U1 C13 -122.3(2)
C5 C8 U1 C13 113.8(2)
C9 C8 U1 C29 175.32(13)
C13 C8 U1 C29 -62.40(16)
C5 C8 U1 C29 51.40(19)
C9 C8 U1 C28 145.25(13)
C13 C8 U1 C28 -92.48(14)
C5 C8 U1 C28 21.32(18)
C9 C8 U1 C27 112.21(14)
C13 C8 U1 C27 -125.51(13)
C5 C8 U1 C27 -11.71(19)
C9 C8 U1 C24 -161.5(2)
C13 C8 U1 C24 -39.2(3)
C5 C8 U1 C24 74.6(3)
C9 C8 U1 C12 -92.09(15)
C13 C8 U1 C12 30.19(13)
C5 C8 U1 C12 143.99(19)
C9 C8 U1 C25 66.5(3)
C13 C8 U1 C25 -171.2(3)
C5 C8 U1 C25 -57.4(4)
C9 C8 U1 C26 83.73(16)
C13 C8 U1 C26 -154.00(13)
C5 C8 U1 C26 -40.2(2)
C24 C25 U1 O1 -157.72(15)
C26 C25 U1 O1 74.91(15)
C24 C25 U1 N2 -34.65(14)
C26 C25 U1 N2 -162.02(15)
C24 C25 U1 N1 81.58(15)
C26 C25 U1 N1 -45.79(16)
C24 C25 U1 C13 -12.9(3)
C26 C25 U1 C13 -140.2(2)
C24 C25 U1 C29 31.27(13)
C26 C25 U1 C29 -96.10(16)
C24 C25 U1 C28 64.70(14)
C26 C25 U1 C28 -62.67(15)
C24 C25 U1 C27 98.26(16)
C26 C25 U1 C27 -29.11(14)
C26 C25 U1 C24 -127.4(2)
C24 C25 U1 C12 -55.46(19)
C26 C25 U1 C12 177.17(13)
C24 C25 U1 C8 151.5(3)
C26 C25 U1 C8 24.1(4)
C24 C25 U1 C26 127.4(2)
C27 C26 U1 O1 135.13(15)
C25 C26 U1 O1 -97.71(15)
C27 C26 U1 N2 -108.41(14)
C25 C26 U1 N2 18.74(16)
C27 C26 U1 N1 12.21(15)
C25 C26 U1 N1 139.37(15)
C27 C26 U1 C13 19.3(3)
C25 C26 U1 C13 146.5(2)
C27 C26 U1 C29 -64.03(14)
C25 C26 U1 C29 63.12(15)
C27 C26 U1 C28 -30.12(13)
C25 C26 U1 C28 97.04(16)
C25 C26 U1 C27 127.2(2)
C27 C26 U1 C24 -98.07(16)
C25 C26 U1 C24 29.08(14)
C27 C26 U1 C12 -136.7(3)
C25 C26 U1 C12 -9.5(5)
C27 C26 U1 C8 61.05(18)
C25 C26 U1 C8 -171.79(13)
C27 C26 U1 C25 -127.2(2)
